data_2204565
loop_
_publ_author_name
'Wu, Hui'
'Zhou, Jun'
'Yu, Hui-Zhen'
'Lu, Lei-Lei'
'Xu, Zhou'
'Yu, Kai-Bei'
'Shi, Da-Qing'

_publ_section_title
;
 <i>N</i>,<i>N</i>'-Di-2-pyridylmethylenediamine
;
_journal_issue 11
_journal_name_full 'Acta Crystallographica Section E'
_journal_page_first o2085
_journal_page_last o2086
_journal_paper_doi 10.1107/S1600536804025929
_journal_volume 60
_journal_year 2004
_chemical_formula_iupac 'C11 H12 N4'
_chemical_formula_moiety 'C11 H12 N4'
_chemical_formula_sum 'C11 H12 N4'
_chemical_formula_weight 200.25
_chemical_name_systematic
;
N,N'-Di-2-pyridylmethylenediamine
;
_space_group_IT_number 15
_symmetry_cell_setting monoclinic
_symmetry_space_group_name_Hall '-C 2yc'
_symmetry_space_group_name_H-M 'C 1 2/c 1'
_atom_sites_solution_hydrogens geom
_atom_sites_solution_primary direct
_atom_sites_solution_secondary difmap
_cell_angle_alpha 90.00
_cell_angle_beta 99.72(2)
_cell_angle_gamma 90.00
_cell_formula_units_Z 8
_cell_length_a 17.960(4)
_cell_length_b 5.7230(10)
_cell_length_c 20.419(4)
_cell_measurement_reflns_used 38
_cell_measurement_temperature 296(2)
_cell_measurement_theta_max 13.71
_cell_measurement_theta_min 3.83
_cell_volume 2068.6(7)
_computing_cell_refinement XSCANS
_computing_data_collection 'XSCANS (Siemens, 1994)'
_computing_data_reduction 'SHELXTL (Sheldrick, 1997)'
_computing_molecular_graphics SHELXTL
_computing_publication_material SHELXTL
_computing_structure_refinement SHELXTL
_computing_structure_solution SHELXTL
_diffrn_ambient_temperature 296(2)
_diffrn_measured_fraction_theta_full 1.000
_diffrn_measured_fraction_theta_max 1.000
_diffrn_measurement_device_type 'Siemens P4'
_diffrn_measurement_method \w
_diffrn_radiation_monochromator graphite
_diffrn_radiation_source 'normal-focus sealed tube'
_diffrn_radiation_type MoK\a
_diffrn_radiation_wavelength 0.71073
_diffrn_reflns_av_R_equivalents 0.0244
_diffrn_reflns_av_sigmaI/netI 0.0549
_diffrn_reflns_limit_h_max 21
_diffrn_reflns_limit_h_min 0
_diffrn_reflns_limit_k_max 6
_diffrn_reflns_limit_k_min 0
_diffrn_reflns_limit_l_max 24
_diffrn_reflns_limit_l_min -24
_diffrn_reflns_number 2229
_diffrn_reflns_theta_full 25.25
_diffrn_reflns_theta_max 25.25
_diffrn_reflns_theta_min 2.02
_diffrn_standards_decay_% 3.69
_diffrn_standards_interval_count 97
_diffrn_standards_number 3
_exptl_absorpt_coefficient_mu 0.082
_exptl_absorpt_correction_type none
_exptl_crystal_colour white
_exptl_crystal_density_diffrn 1.286
_exptl_crystal_density_meas ?
_exptl_crystal_density_method .
_exptl_crystal_description rhombohedral
_exptl_crystal_F_000 848
_exptl_crystal_size_max 0.62
_exptl_crystal_size_mid 0.18
_exptl_crystal_size_min 0.12
_refine_diff_density_max 0.146
_refine_diff_density_min -0.119
_refine_ls_extinction_coef 0.0065(6)
_refine_ls_extinction_expression Fc^*^=kFc[1+0.001xFc^2^\l^3^/sin(2\q)]^-1/4^
_refine_ls_extinction_method 'SHELXTL (Sheldrick, 1997)'
_refine_ls_goodness_of_fit_ref 0.812
_refine_ls_hydrogen_treatment mixed
_refine_ls_matrix_type full
_refine_ls_number_parameters 145
_refine_ls_number_reflns 1873
_refine_ls_number_restraints 2
_refine_ls_restrained_S_all 0.811
_refine_ls_R_factor_all 0.0792
_refine_ls_R_factor_gt 0.0393
_refine_ls_shift/su_max 0.000
_refine_ls_shift/su_mean 0.000
_refine_ls_structure_factor_coef Fsqd
_refine_ls_weighting_details 'calc w = 1/[\s^2^(Fo^2^)+(0.0407P)^2^] where P = (Fo^2^+2Fc^2^)/3'
_refine_ls_weighting_scheme calc
_refine_ls_wR_factor_gt 0.0788
_refine_ls_wR_factor_ref 0.0880
_reflns_number_gt 1057
_reflns_number_total 1873
_reflns_threshold_expression I>2\s(I)
_cod_data_source_file rz6008.cif
_cod_data_source_block I
_cod_original_cell_volume 2068.8(7)
_cod_original_sg_symbol_H-M 'C 2/c'
_cod_database_code 2204565
_cod_database_fobs_code 2204565

loop_
_symmetry_equiv_pos_as_xyz
'x, y, z'
'-x, y, -z+1/2'
'x+1/2, y+1/2, z'
'-x+1/2, y+1/2, -z+1/2'
'-x, -y, -z'
'x, -y, z-1/2'
'-x+1/2, -y+1/2, -z'
'x+1/2, -y+1/2, z-1/2'

loop_
_atom_site_label
_atom_site_fract_x
_atom_site_fract_y
_atom_site_fract_z
_atom_site_U_iso_or_equiv
_atom_site_adp_type
_atom_site_calc_flag
_atom_site_refinement_flags
_atom_site_occupancy
_atom_site_type_symbol
N1 0.34502(9) 0.9466(3) 0.34080(8) 0.0533(5) Uani d . 1 N
N2 0.26994(10) 0.7053(3) 0.39203(8) 0.0548(5) Uani d D 1 N
N3 0.31646(10) 0.3312(3) 0.43926(8) 0.0545(5) Uani d D 1 N
N4 0.35483(9) 0.5755(3) 0.52878(7) 0.0519(5) Uani d . 1 N
C1 0.38397(12) 0.9842(4) 0.29101(11) 0.0626(6) Uani d . 1 C
H1 0.4082 1.1274 0.2901 0.075 Uiso calc R 1 H
C2 0.39061(12) 0.8288(4) 0.24194(10) 0.0598(6) Uani d . 1 C
H2 0.4189 0.8632 0.2090 0.072 Uiso calc R 1 H
C3 0.35379(11) 0.6187(4) 0.24308(9) 0.0563(6) Uani d . 1 C
H3 0.3561 0.5089 0.2099 0.068 Uiso calc R 1 H
C4 0.31379(10) 0.5705(3) 0.29278(8) 0.0474(5) Uani d . 1 C
H4 0.2891 0.4282 0.2940 0.057 Uiso calc R 1 H
C5 0.31077(10) 0.7390(3) 0.34175(8) 0.0439(5) Uani d . 1 C
C6 0.25273(11) 0.4773(4) 0.41543(9) 0.0560(6) Uani d . 1 C
H6A 0.2237 0.4972 0.4510 0.067 Uiso calc R 1 H
H6B 0.2208 0.3963 0.3795 0.067 Uiso calc R 1 H
C7 0.36757(10) 0.3840(3) 0.49489(9) 0.0450(5) Uani d . 1 C
C8 0.42917(12) 0.2399(4) 0.51489(10) 0.0634(6) Uani d . 1 C
H8 0.4362 0.1063 0.4908 0.076 Uiso calc R 1 H
C9 0.47930(13) 0.2963(5) 0.57024(11) 0.0769(7) Uani d . 1 C
H9 0.5211 0.2018 0.5842 0.092 Uiso calc R 1 H
C10 0.46790(12) 0.4931(5) 0.60536(10) 0.0678(7) Uani d . 1 C
H10 0.5017 0.5355 0.6432 0.081 Uiso calc R 1 H
C11 0.40581(12) 0.6247(4) 0.58340(9) 0.0594(6) Uani d . 1 C
H11 0.3979 0.7574 0.6076 0.071 Uiso calc R 1 H
H3N 0.3285(10) 0.218(2) 0.4145(7) 0.052(6) Uiso d D 1 H
H2N 0.2787(11) 0.816(3) 0.4208(8) 0.071(7) Uiso d D 1 H

loop_
_atom_site_aniso_label
_atom_site_aniso_U_11
_atom_site_aniso_U_22
_atom_site_aniso_U_33
_atom_site_aniso_U_12
_atom_site_aniso_U_13
_atom_site_aniso_U_23
N1 0.0599(11) 0.0466(11) 0.0498(10) 0.0070(9) -0.0009(9) -0.0027(9)
N2 0.0667(12) 0.0583(13) 0.0398(9) 0.0117(10) 0.0105(9) -0.0058(9)
N3 0.0631(12) 0.0548(12) 0.0442(10) 0.0123(10) 0.0055(9) -0.0085(9)
N4 0.0518(10) 0.0608(11) 0.0419(9) 0.0088(9) 0.0040(8) -0.0087(9)
C1 0.0571(14) 0.0576(15) 0.0696(15) -0.0041(12) 0.0006(12) 0.0066(13)
C2 0.0565(13) 0.0698(16) 0.0544(12) 0.0044(12) 0.0137(10) 0.0049(12)
C3 0.0618(14) 0.0615(15) 0.0460(12) 0.0097(12) 0.0104(10) -0.0099(11)
C4 0.0511(12) 0.0480(12) 0.0422(11) 0.0011(10) 0.0051(9) -0.0073(10)
C5 0.0432(11) 0.0486(12) 0.0367(10) 0.0121(10) -0.0023(8) -0.0021(10)
C6 0.0517(13) 0.0744(15) 0.0409(11) 0.0021(12) 0.0051(9) -0.0027(11)
C7 0.0501(12) 0.0492(12) 0.0379(10) 0.0042(10) 0.0137(9) 0.0036(10)
C8 0.0679(14) 0.0611(14) 0.0615(13) 0.0224(13) 0.0122(12) 0.0027(12)
C9 0.0590(15) 0.098(2) 0.0711(15) 0.0319(15) 0.0045(13) 0.0125(15)
C10 0.0535(14) 0.0962(19) 0.0491(13) 0.0016(14) -0.0042(11) 0.0021(13)
C11 0.0624(14) 0.0701(15) 0.0452(11) 0.0022(13) 0.0072(11) -0.0076(11)

loop_
_atom_type_symbol
_atom_type_description
_atom_type_scat_dispersion_real
_atom_type_scat_dispersion_imag
_atom_type_scat_source
C C 0.0033 0.0016 'International Tables Vol C Tables 4.2.6.8 and 6.1.1.4'
H H 0.0000 0.0000 'International Tables Vol C Tables 4.2.6.8 and 6.1.1.4'
N N 0.0061 0.0033 'International Tables Vol C Tables 4.2.6.8 and 6.1.1.4'

loop_
_geom_angle_atom_site_label_1
_geom_angle_atom_site_label_2
_geom_angle_atom_site_label_3
_geom_angle
_geom_angle_publ_flag
C5 N1 C1 116.84(18) ?
C5 N2 C6 123.16(17) yes
C5 N2 H2N 110.3(14) ?
C6 N2 H2N 117.8(14) ?
C7 N3 C6 122.55(17) yes
C7 N3 H3N 116.6(12) ?
C6 N3 H3N 119.9(12) ?
C7 N4 C11 116.61(17) ?
N1 C1 C2 125.0(2) ?
N1 C1 H1 117.5 ?
C2 C1 H1 117.5 ?
C1 C2 C3 117.2(2) ?
C1 C2 H2 121.4 ?
C3 C2 H2 121.4 ?
C4 C3 C2 120.26(19) ?
C4 C3 H3 119.9 ?
C2 C3 H3 119.9 ?
C3 C4 C5 118.74(19) ?
C3 C4 H4 120.6 ?
C5 C4 H4 120.6 ?
N1 C5 N2 116.13(18) yes
N1 C5 C4 121.91(18) ?
N2 C5 C4 121.91(19) yes
N3 C6 N2 115.88(17) yes
N3 C6 H6A 108.3 ?
N2 C6 H6A 108.3 ?
N3 C6 H6B 108.3 ?
N2 C6 H6B 108.3 ?
H6A C6 H6B 107.4 ?
N4 C7 N3 117.48(17) yes
N4 C7 C8 122.25(18) ?
N3 C7 C8 120.26(19) yes
C9 C8 C7 119.2(2) ?
C9 C8 H8 120.4 ?
C7 C8 H8 120.4 ?
C8 C9 C10 119.6(2) ?
C8 C9 H9 120.2 ?
C10 C9 H9 120.2 ?
C11 C10 C9 118.1(2) ?
C11 C10 H10 121.0 ?
C9 C10 H10 121.0 ?
N4 C11 C10 124.3(2) ?
N4 C11 H11 117.9 ?
C10 C11 H11 117.9 ?

loop_
_geom_bond_atom_site_label_1
_geom_bond_atom_site_label_2
_geom_bond_distance
_geom_bond_publ_flag
N1 C5 1.339(2) no
N1 C1 1.345(2) no
N2 C5 1.372(2) yes
N2 C6 1.441(2) yes
N2 H2N 0.862(9) no
N3 C7 1.368(2) yes
N3 C6 1.434(2) yes
N3 H3N 0.872(9) no
N4 C7 1.336(2) no
N4 C11 1.348(2) no
C1 C2 1.360(3) no
C1 H1 0.9300 no
C2 C3 1.374(3) no
C2 H2 0.9300 no
C3 C4 1.367(2) no
C3 H3 0.9300 no
C4 C5 1.397(2) no
C4 H4 0.9300 no
C6 H6A 0.9700 no
C6 H6B 0.9700 no
C7 C8 1.385(3) no
C8 C9 1.360(3) no
C8 H8 0.9300 no
C9 C10 1.369(3) no
C9 H9 0.9300 no
C10 C11 1.357(3) no
C10 H10 0.9300 no
C11 H11 0.9300 no

loop_
_geom_hbond_atom_site_label_D
_geom_hbond_atom_site_label_H
_geom_hbond_atom_site_label_A
_geom_hbond_site_symmetry_A
_geom_hbond_distance_DH
_geom_hbond_distance_HA
_geom_hbond_distance_DA
_geom_hbond_angle_DHA
N3 H3N N1 1_545 0.872(9) 2.217(14) 3.082(2) 171.7(12)

loop_
_geom_torsion_atom_site_label_1
_geom_torsion_atom_site_label_2
_geom_torsion_atom_site_label_3
_geom_torsion_atom_site_label_4
_geom_torsion
_geom_torsion_publ_flag
C5 N1 C1 C2 0.4(3) no
N1 C1 C2 C3 0.9(3) no
C1 C2 C3 C4 -1.3(3) no
C2 C3 C4 C5 0.5(3) no
C1 N1 C5 N2 -178.66(16) no
C1 N1 C5 C4 -1.3(2) no
C6 N2 C5 N1 -157.00(17) no
C6 N2 C5 C4 25.6(3) no
C3 C4 C5 N1 0.9(3) no
C3 C4 C5 N2 178.10(17) no
C7 N3 C6 N2 65.8(2) no
C5 N2 C6 N3 57.9(2) no
C11 N4 C7 N3 -179.96(17) no
C11 N4 C7 C8 1.0(3) no
C6 N3 C7 N4 2.4(3) no
C6 N3 C7 C8 -178.45(17) no
N4 C7 C8 C9 -1.1(3) no
N3 C7 C8 C9 179.82(19) no
C7 C8 C9 C10 0.3(3) no
C8 C9 C10 C11 0.5(3) no
C7 N4 C11 C10 -0.1(3) ?
C9 C10 C11 N4 -0.7(3) ?

loop_
_cod_related_entry_id
_cod_related_entry_database
_cod_related_entry_code
1 ChemSpider 9712890
